data_7131096
loop_
_publ_author_name
'Sun, Simin'
'Wei, Yuliang'
'Xu, Jiaxi'

_publ_section_title
;
 Microwave-mediated stereocontrolled annulations of
 diazo(aryl)methyl(diaryl)phosphine oxides with pyridinium
 1,4-zwitterionic thiolates.
;
_journal_issue 2
_journal_name_full 'Chemical communications (Cambridge, England)'
_journal_page_first 239
_journal_page_last 242
_journal_paper_doi 10.1039/d2cc05483c
_journal_volume 59
_journal_year 2022
_chemical_formula_moiety 'C25 H21 O5 P S'
_chemical_formula_sum 'C25 H21 O5 P S'
_chemical_formula_weight 464.45
_chemical_melting_point 454.6(5)
_chemical_name_common 1H-isothiochromene
_chemical_name_systematic
;
 Dimethyl 1-(diphenylphosphoryl)-1H-isothiochromene-3,4-dicarboxylate 
;
_space_group_crystal_system monoclinic
_space_group_IT_number 14
_space_group_name_Hall '-P 2ybc'
_space_group_name_H-M_alt 'P 1 21/c 1'
_atom_sites_solution_hydrogens geom
_atom_sites_solution_primary direct
_atom_sites_solution_secondary difmap
_audit_creation_date 2021-12-03
_audit_creation_method
;
  Olex2 1.1
  (compiled 2011.02.15 svn.r1672, GUI svn.r3494)
;
_audit_update_record
;
2022-10-05 deposited with the CCDC.	2022-12-01 downloaded from the CCDC.
;
_cell_angle_alpha 90.00
_cell_angle_beta 105.451(4)
_cell_angle_gamma 90.00
_cell_formula_units_Z 4
_cell_length_a 9.9928(5)
_cell_length_b 17.2209(6)
_cell_length_c 13.4103(5)
_cell_measurement_reflns_used 2780
_cell_measurement_temperature 114.85(10)
_cell_measurement_theta_max 25.8650
_cell_measurement_theta_min 3.7800
_cell_volume 2224.31(16)
_computing_cell_refinement
;
CrysAlisPro, Agilent Technologies,
Version 1.171.37.35 (release 13-08-2014 CrysAlis171 .NET)
(compiled Aug 13 2014,18:06:01)
;
_computing_data_collection
;
CrysAlisPro, Agilent Technologies,
Version 1.171.37.35 (release 13-08-2014 CrysAlis171 .NET)
(compiled Aug 13 2014,18:06:01)
;
_computing_data_reduction
;
CrysAlisPro, Agilent Technologies,
Version 1.171.37.35 (release 13-08-2014 CrysAlis171 .NET)
(compiled Aug 13 2014,18:06:01)
;
_computing_molecular_graphics
;
O. V. Dolomanov, L. J. Bourhis, R. J. Gildea, J. A. K. Howard and H. Puschmann,
OLEX2: a complete structure solution, refinement and analysis program.
J. Appl. Cryst. (2009). 42, 339-341.
;
_computing_publication_material
;
O. V. Dolomanov, L. J. Bourhis, R. J. Gildea, J. A. K. Howard and H. Puschmann,
OLEX2: a complete structure solution, refinement and analysis program.
J. Appl. Cryst. (2009). 42, 339-341.
;
_computing_structure_refinement 'SHELXL-97 (Sheldrick, 1997)'
_computing_structure_solution 'A short history of SHELX (Sheldrick, 2007)/Bruker'
_diffrn_ambient_environment N~2~
_diffrn_ambient_temperature 114.85(10)
_diffrn_detector 'CCD plate'
_diffrn_detector_area_resol_mean 16.0971
_diffrn_detector_type Eos
_diffrn_measured_fraction_theta_full 0.9976
_diffrn_measured_fraction_theta_max 0.8589
_diffrn_measurement_details
;
#__ type_ start__ end____ width___ exp.time_
  1 omega  -42.00   18.00   1.0000    3.0000
omega____ theta____ kappa____ phi______ frames
    -       16.0852  -57.0000  -30.0000 60

#__ type_ start__ end____ width___ exp.time_
  2 omega  -16.00   11.00   1.0000    3.0000
omega____ theta____ kappa____ phi______ frames
    -      -10.8508  -99.0000  -90.0000 27

#__ type_ start__ end____ width___ exp.time_
  3 omega  -40.00   24.00   1.0000    3.0000
omega____ theta____ kappa____ phi______ frames
    -       16.0852  -57.0000 -150.0000 64

#__ type_ start__ end____ width___ exp.time_
  4 omega  -13.00   82.00   1.0000    3.0000
omega____ theta____ kappa____ phi______ frames
    -       16.0852   19.0000 -180.0000 95

#__ type_ start__ end____ width___ exp.time_
  5 omega  -10.00   78.00   1.0000    3.0000
omega____ theta____ kappa____ phi______ frames
    -       16.0852   77.0000 -120.0000 88

#__ type_ start__ end____ width___ exp.time_
  6 omega  -37.00    0.00   1.0000    3.0000
omega____ theta____ kappa____ phi______ frames
    -      -10.8508   77.0000  -90.0000 37

#__ type_ start__ end____ width___ exp.time_
  7 omega  -25.00   24.00   1.0000    3.0000
omega____ theta____ kappa____ phi______ frames
    -      -10.8508  -99.0000  150.0000 49
;
_diffrn_measurement_device 'four-circle diffractometer'
_diffrn_measurement_device_type 'Xcalibur, Eos, Gemini'
_diffrn_measurement_method '\w scans'
_diffrn_orient_matrix_UB_11 -0.0381494000
_diffrn_orient_matrix_UB_12 0.0349447000
_diffrn_orient_matrix_UB_13 -0.0133654000
_diffrn_orient_matrix_UB_21 0.0602619000
_diffrn_orient_matrix_UB_22 0.0217822000
_diffrn_orient_matrix_UB_23 0.0239617000
_diffrn_orient_matrix_UB_31 0.0184093000
_diffrn_orient_matrix_UB_32 0.0011344000
_diffrn_orient_matrix_UB_33 -0.0475127000
_diffrn_radiation_monochromator graphite
_diffrn_radiation_probe x-ray
_diffrn_radiation_type 'Mo K\a'
_diffrn_radiation_wavelength 0.71073
_diffrn_reflns_av_R_equivalents 0.0643
_diffrn_reflns_av_unetI/netI 0.0616
_diffrn_reflns_limit_h_max 10
_diffrn_reflns_limit_h_min -12
_diffrn_reflns_limit_k_max 21
_diffrn_reflns_limit_k_min -21
_diffrn_reflns_limit_l_max 16
_diffrn_reflns_limit_l_min -16
_diffrn_reflns_number 18570
_diffrn_reflns_theta_full 26.00
_diffrn_reflns_theta_max 26.00
_diffrn_reflns_theta_min 3.15
_diffrn_source 'Enhance (Mo) X-ray Source'
_exptl_absorpt_coefficient_mu 0.253
_exptl_absorpt_correction_T_max 1.00000
_exptl_absorpt_correction_T_min 0.89579
_exptl_absorpt_correction_type multi-scan
_exptl_absorpt_process_details
;
CrysAlisPro, Agilent Technologies,
Version 1.171.37.35 (release 13-08-2014 CrysAlis171 .NET)
(compiled Aug 13 2014,18:06:01)
Empirical absorption correction using spherical harmonics,
 implemented in SCALE3 ABSPACK scaling algorithm.
;
_exptl_crystal_colour colorless
_exptl_crystal_density_diffrn 1.387
_exptl_crystal_density_method 'not measured'
_exptl_crystal_description block
_exptl_crystal_F_000 968
_exptl_crystal_size_max 0.38
_exptl_crystal_size_mid 0.21
_exptl_crystal_size_min 0.19
_refine_diff_density_max 0.400
_refine_diff_density_min -0.357
_refine_diff_density_rms 0.064
_refine_ls_extinction_method none
_refine_ls_goodness_of_fit_ref 1.048
_refine_ls_hydrogen_treatment mixed
_refine_ls_matrix_type full
_refine_ls_number_parameters 291
_refine_ls_number_reflns 4339
_refine_ls_number_restraints 0
_refine_ls_restrained_S_all 1.048
_refine_ls_R_factor_all 0.0684
_refine_ls_R_factor_gt 0.0458
_refine_ls_shift/su_max 0.001
_refine_ls_shift/su_mean 0.000
_refine_ls_structure_factor_coef Fsqd
_refine_ls_weighting_details 'calc w=1/[\s^2^(Fo^2^)+(0.0352P)^2^+0.9233P] where P=(Fo^2^+2Fc^2^)/3'
_refine_ls_weighting_scheme calc
_refine_ls_wR_factor_gt 0.0935
_refine_ls_wR_factor_ref 0.1054
_reflns_number_gt 3276
_reflns_number_total 4339
_reflns_threshold_expression >2sigma(I)
_cod_data_source_file d2cc05483c2.cif
_cod_data_source_block exp_7669
_cod_depositor_comments
;
The following automatic conversions were performed:

data item '_chemical_melting_point' value '181-182 deg' was changed
to '454.6(5)' -- it was converted from degrees Celsius (C) to kelvins
(K), the average value was taken and precision was estimated.

Automatic conversion script
Id: cif_fix_values 7556 2019-12-06 15:28:31Z antanas 

 Adding full bibliography for 7131096--7131097.cif.
;
_cod_database_code 7131096
_reflns_odcompleteness_completeness 99.76
_reflns_odcompleteness_iscentric 1
_reflns_odcompleteness_theta 25.07

loop_
_space_group_symop_id
_space_group_symop_operation_xyz
1 'x, y, z'
2 '-x, y+1/2, -z+1/2'
3 '-x, -y, -z'
4 'x, -y-1/2, z-1/2'

loop_
_atom_site_label
_atom_site_type_symbol
_atom_site_fract_x
_atom_site_fract_y
_atom_site_fract_z
_atom_site_U_iso_or_equiv
_atom_site_adp_type
_atom_site_occupancy
_atom_site_symmetry_multiplicity
_atom_site_calc_flag
_atom_site_refinement_flags
_atom_site_disorder_assembly
_atom_site_disorder_group
P1 P 0.38220(7) 0.21132(3) 0.64493(4) 0.01917(16) Uani 1 1 d . . .
S1 S 0.07228(7) 0.18571(3) 0.57973(4) 0.02079(16) Uani 1 1 d . . .
O3 O -0.03716(18) 0.26325(9) 0.81930(12) 0.0269(4) Uani 1 1 d . . .
O4 O -0.01810(18) 0.42266(9) 0.74730(11) 0.0251(4) Uani 1 1 d . . .
O1 O 0.39136(18) 0.25139(9) 0.74405(11) 0.0247(4) Uani 1 1 d . . .
O2 O -0.08293(19) 0.15797(9) 0.71661(12) 0.0272(4) Uani 1 1 d . . .
O5 O 0.19379(18) 0.38558(10) 0.84030(12) 0.0275(4) Uani 1 1 d . . .
C5 C 0.2001(2) 0.31402(13) 0.52260(16) 0.0181(5) Uani 1 1 d . . .
C3 C 0.0998(2) 0.32811(13) 0.67424(16) 0.0183(5) Uani 1 1 d . . .
C2 C 0.0541(2) 0.25419(13) 0.67225(16) 0.0178(5) Uani 1 1 d . . .
C10 C -0.0243(3) 0.22721(13) 0.74555(17) 0.0198(5) Uani 1 1 d . . .
C6 C 0.2385(3) 0.34671(14) 0.43945(17) 0.0230(6) Uani 1 1 d . . .
H6 H 0.2699 0.3150 0.3943 0.028 Uiso 1 1 calc R . .
C1 C 0.2191(2) 0.22806(13) 0.54460(17) 0.0189(5) Uani 1 1 d . . .
H1 H 0.2270 0.2025 0.4811 0.023 Uiso 1 1 calc R . .
C20 C 0.5147(3) 0.24372(13) 0.58551(17) 0.0191(5) Uani 1 1 d . . .
C14 C 0.4046(3) 0.10760(13) 0.66020(17) 0.0204(5) Uani 1 1 d . . .
C12 C 0.0983(3) 0.38015(13) 0.76443(17) 0.0210(5) Uani 1 1 d . . .
C21 C 0.5277(3) 0.21573(14) 0.49102(18) 0.0247(6) Uani 1 1 d . . .
H21 H 0.4633 0.1805 0.4534 0.030 Uiso 1 1 calc R . .
C15 C 0.3707(3) 0.05524(14) 0.57838(18) 0.0261(6) Uani 1 1 d . . .
H15 H 0.3233 0.0723 0.5126 0.031 Uiso 1 1 calc R . .
C19 C 0.4707(3) 0.08057(14) 0.75948(18) 0.0240(6) Uani 1 1 d . . .
H19 H 0.4910 0.1147 0.8153 0.029 Uiso 1 1 calc R . .
C4 C 0.1517(2) 0.36160(13) 0.59079(16) 0.0187(5) Uani 1 1 d . . .
C25 C 0.6099(3) 0.29836(13) 0.63860(18) 0.0244(6) Uani 1 1 d . . .
H25 H 0.6014 0.3182 0.7011 0.029 Uiso 1 1 calc R . .
C24 C 0.7168(3) 0.32329(15) 0.59939(19) 0.0293(6) Uani 1 1 d . . .
H24 H 0.7789 0.3605 0.6350 0.035 Uiso 1 1 calc R . .
C23 C 0.7321(3) 0.29363(15) 0.50816(19) 0.0281(6) Uani 1 1 d . . .
H23 H 0.8063 0.3092 0.4833 0.034 Uiso 1 1 calc R . .
C9 C 0.1455(3) 0.44178(13) 0.57354(18) 0.0228(5) Uani 1 1 d . . .
H9 H 0.1147 0.4742 0.6183 0.027 Uiso 1 1 calc R . .
C22 C 0.6368(3) 0.24039(15) 0.45321(18) 0.0272(6) Uani 1 1 d . . .
H22 H 0.6460 0.2211 0.3906 0.033 Uiso 1 1 calc R . .
C8 C 0.1842(3) 0.47343(15) 0.49119(18) 0.0284(6) Uani 1 1 d . . .
H8 H 0.1795 0.5269 0.4809 0.034 Uiso 1 1 calc R . .
C18 C 0.5061(3) 0.00246(15) 0.77436(19) 0.0300(6) Uani 1 1 d . . .
H18 H 0.5498 -0.0156 0.8404 0.036 Uiso 1 1 calc R . .
C7 C 0.2302(3) 0.42619(14) 0.42361(18) 0.0273(6) Uani 1 1 d . . .
H7 H 0.2554 0.4478 0.3677 0.033 Uiso 1 1 calc R . .
C16 C 0.4071(3) -0.02210(14) 0.5945(2) 0.0307(6) Uani 1 1 d . . .
H16 H 0.3846 -0.0568 0.5393 0.037 Uiso 1 1 calc R . .
C17 C 0.4769(3) -0.04839(15) 0.6920(2) 0.0316(6) Uani 1 1 d . . .
H17 H 0.5040 -0.1001 0.7019 0.038 Uiso 1 1 calc R . .
C11 C -0.1704(3) 0.12889(15) 0.7780(2) 0.0365(7) Uani 1 1 d . . .
H11A H -0.2139 0.0815 0.7482 0.055 Uiso 1 1 calc R . .
H11B H -0.2404 0.1667 0.7796 0.055 Uiso 1 1 calc R . .
H11C H -0.1151 0.1191 0.8472 0.055 Uiso 1 1 calc R . .
C13 C -0.0332(3) 0.46794(16) 0.83487(19) 0.0366(7) Uani 1 1 d . . .
H13A H -0.1190 0.4962 0.8156 0.055 Uiso 1 1 calc R . .
H13B H 0.0428 0.5037 0.8555 0.055 Uiso 1 1 calc R . .
H13C H -0.0335 0.4338 0.8914 0.055 Uiso 1 1 calc R . .

loop_
_atom_site_aniso_label
_atom_site_aniso_U_11
_atom_site_aniso_U_22
_atom_site_aniso_U_33
_atom_site_aniso_U_23
_atom_site_aniso_U_13
_atom_site_aniso_U_12
P1 0.0195(4) 0.0190(3) 0.0187(3) -0.0002(3) 0.0046(3) 0.0023(3)
S1 0.0225(4) 0.0180(3) 0.0232(3) -0.0034(2) 0.0084(3) -0.0025(2)
O3 0.0335(12) 0.0263(10) 0.0235(9) -0.0004(8) 0.0121(8) 0.0018(8)
O4 0.0315(11) 0.0224(9) 0.0213(8) -0.0044(7) 0.0071(7) 0.0072(8)
O1 0.0239(11) 0.0296(10) 0.0191(8) -0.0029(7) 0.0031(7) 0.0026(8)
O2 0.0349(12) 0.0212(9) 0.0308(9) 0.0010(8) 0.0182(8) -0.0042(8)
O5 0.0276(11) 0.0304(10) 0.0209(8) -0.0039(7) 0.0003(8) -0.0023(8)
C5 0.0155(14) 0.0211(12) 0.0168(11) 0.0012(10) 0.0030(9) -0.0001(10)
C3 0.0169(14) 0.0199(13) 0.0168(11) 0.0012(9) 0.0022(10) 0.0030(10)
C2 0.0163(14) 0.0183(12) 0.0182(11) 0.0011(10) 0.0033(10) 0.0032(10)
C10 0.0204(15) 0.0172(12) 0.0203(12) 0.0040(10) 0.0026(10) 0.0045(10)
C6 0.0208(15) 0.0266(14) 0.0212(12) 0.0023(10) 0.0051(10) 0.0019(11)
C1 0.0198(15) 0.0196(12) 0.0180(11) -0.0033(10) 0.0065(10) 0.0000(10)
C20 0.0194(15) 0.0153(12) 0.0218(12) 0.0017(10) 0.0041(10) 0.0037(10)
C14 0.0183(14) 0.0220(13) 0.0235(12) 0.0030(10) 0.0098(10) 0.0019(10)
C12 0.0251(16) 0.0174(12) 0.0198(12) 0.0017(10) 0.0050(11) -0.0033(11)
C21 0.0274(16) 0.0218(13) 0.0248(12) -0.0024(11) 0.0066(11) -0.0016(11)
C15 0.0315(17) 0.0241(14) 0.0236(12) 0.0036(11) 0.0092(11) 0.0029(11)
C19 0.0206(15) 0.0287(14) 0.0234(12) 0.0033(11) 0.0069(10) -0.0006(11)
C4 0.0157(14) 0.0212(13) 0.0174(11) 0.0007(10) 0.0016(10) 0.0003(10)
C25 0.0287(17) 0.0205(13) 0.0226(12) -0.0019(10) 0.0044(11) 0.0016(11)
C24 0.0272(17) 0.0285(15) 0.0298(14) 0.0031(11) 0.0032(12) -0.0061(12)
C23 0.0217(16) 0.0312(15) 0.0302(13) 0.0083(12) 0.0048(11) -0.0032(12)
C9 0.0230(15) 0.0178(12) 0.0273(12) -0.0004(11) 0.0059(11) 0.0006(10)
C22 0.0296(17) 0.0317(15) 0.0222(12) 0.0018(11) 0.0101(11) 0.0004(12)
C8 0.0300(17) 0.0211(13) 0.0332(14) 0.0078(11) 0.0069(12) -0.0001(11)
C18 0.0286(17) 0.0317(15) 0.0301(14) 0.0140(12) 0.0085(12) 0.0047(12)
C7 0.0246(16) 0.0312(15) 0.0262(13) 0.0107(12) 0.0070(11) -0.0012(12)
C16 0.0421(19) 0.0208(13) 0.0329(14) 0.0011(11) 0.0169(13) 0.0027(12)
C17 0.0336(18) 0.0223(14) 0.0443(16) 0.0097(12) 0.0197(13) 0.0065(12)
C11 0.045(2) 0.0276(15) 0.0484(16) 0.0063(13) 0.0325(15) -0.0023(13)
C13 0.050(2) 0.0320(16) 0.0315(14) -0.0074(12) 0.0166(13) 0.0100(14)

loop_
_atom_type_symbol
_atom_type_description
_atom_type_scat_dispersion_real
_atom_type_scat_dispersion_imag
_atom_type_scat_source
C C 0.0033 0.0016 'International Tables Vol C Tables 4.2.6.8 and 6.1.1.4'
H H 0.0000 0.0000 'International Tables Vol C Tables 4.2.6.8 and 6.1.1.4'
O O 0.0106 0.0060 'International Tables Vol C Tables 4.2.6.8 and 6.1.1.4'
P P 0.1023 0.0942 'International Tables Vol C Tables 4.2.6.8 and 6.1.1.4'
S S 0.1246 0.1234 'International Tables Vol C Tables 4.2.6.8 and 6.1.1.4'

loop_
_geom_angle_atom_site_label_1
_geom_angle_atom_site_label_2
_geom_angle_atom_site_label_3
_geom_angle
_geom_angle_site_symmetry_1
_geom_angle_site_symmetry_3
_geom_angle_publ_flag
O1 P1 C1 114.53(10) . . ?
O1 P1 C20 112.04(10) . . ?
O1 P1 C14 112.56(10) . . ?
C20 P1 C1 103.88(10) . . ?
C14 P1 C1 107.28(11) . . ?
C14 P1 C20 105.82(10) . . ?
C2 S1 C1 99.04(11) . . ?
C12 O4 C13 115.29(18) . . ?
C10 O2 C11 115.38(18) . . ?
C6 C5 C1 120.4(2) . . ?
C6 C5 C4 120.1(2) . . ?
C4 C5 C1 119.39(19) . . ?
C2 C3 C12 120.01(19) . . ?
C2 C3 C4 122.7(2) . . ?
C4 C3 C12 117.26(19) . . ?
C3 C2 S1 123.29(17) . . ?
C3 C2 C10 121.1(2) . . ?
C10 C2 S1 115.45(16) . . ?
O3 C10 O2 124.3(2) . . ?
O3 C10 C2 125.0(2) . . ?
O2 C10 C2 110.71(18) . . ?
C5 C6 H6 119.8 . . ?
C7 C6 C5 120.3(2) . . ?
C7 C6 H6 119.8 . . ?
P1 C1 H1 107.7 . . ?
S1 C1 P1 111.62(12) . . ?
S1 C1 H1 107.7 . . ?
C5 C1 P1 109.70(16) . . ?
C5 C1 S1 112.17(16) . . ?
C5 C1 H1 107.7 . . ?
C21 C20 P1 123.46(18) . . ?
C25 C20 P1 117.70(17) . . ?
C25 C20 C21 118.8(2) . . ?
C15 C14 P1 123.74(17) . . ?
C15 C14 C19 119.3(2) . . ?
C19 C14 P1 116.75(18) . . ?
O4 C12 C3 112.36(19) . . ?
O5 C12 O4 124.1(2) . . ?
O5 C12 C3 123.4(2) . . ?
C20 C21 H21 120.0 . . ?
C22 C21 C20 120.0(2) . . ?
C22 C21 H21 120.0 . . ?
C14 C15 H15 119.9 . . ?
C16 C15 C14 120.2(2) . . ?
C16 C15 H15 119.9 . . ?
C14 C19 H19 120.1 . . ?
C18 C19 C14 119.7(2) . . ?
C18 C19 H19 120.1 . . ?
C5 C4 C3 121.2(2) . . ?
C9 C4 C5 118.4(2) . . ?
C9 C4 C3 120.2(2) . . ?
C20 C25 H25 119.7 . . ?
C24 C25 C20 120.6(2) . . ?
C24 C25 H25 119.7 . . ?
C25 C24 H24 119.8 . . ?
C23 C24 C25 120.4(2) . . ?
C23 C24 H24 119.8 . . ?
C24 C23 H23 120.1 . . ?
C24 C23 C22 119.8(2) . . ?
C22 C23 H23 120.1 . . ?
C4 C9 H9 119.5 . . ?
C8 C9 C4 120.9(2) . . ?
C8 C9 H9 119.5 . . ?
C21 C22 H22 119.8 . . ?
C23 C22 C21 120.3(2) . . ?
C23 C22 H22 119.8 . . ?
C9 C8 H8 119.8 . . ?
C9 C8 C7 120.4(2) . . ?
C7 C8 H8 119.8 . . ?
C19 C18 H18 119.7 . . ?
C17 C18 C19 120.5(2) . . ?
C17 C18 H18 119.7 . . ?
C6 C7 H7 120.1 . . ?
C8 C7 C6 119.8(2) . . ?
C8 C7 H7 120.1 . . ?
C15 C16 H16 119.7 . . ?
C15 C16 C17 120.5(2) . . ?
C17 C16 H16 119.7 . . ?
C18 C17 C16 119.7(2) . . ?
C18 C17 H17 120.2 . . ?
C16 C17 H17 120.2 . . ?
O2 C11 H11A 109.5 . . ?
O2 C11 H11B 109.5 . . ?
O2 C11 H11C 109.5 . . ?
H11A C11 H11B 109.5 . . ?
H11A C11 H11C 109.5 . . ?
H11B C11 H11C 109.5 . . ?
O4 C13 H13A 109.5 . . ?
O4 C13 H13B 109.5 . . ?
O4 C13 H13C 109.5 . . ?
H13A C13 H13B 109.5 . . ?
H13A C13 H13C 109.5 . . ?
H13B C13 H13C 109.5 . . ?

loop_
_geom_bond_atom_site_label_1
_geom_bond_atom_site_label_2
_geom_bond_distance
_geom_bond_site_symmetry_2
_geom_bond_publ_flag
P1 O1 1.4786(16) . ?
P1 C1 1.839(2) . ?
P1 C20 1.806(2) . ?
P1 C14 1.805(2) . ?
S1 C2 1.756(2) . ?
S1 C1 1.809(2) . ?
O3 C10 1.203(3) . ?
O4 C12 1.341(3) . ?
O4 C13 1.451(3) . ?
O2 C10 1.340(3) . ?
O2 C11 1.441(3) . ?
O5 C12 1.199(3) . ?
C5 C6 1.391(3) . ?
C5 C1 1.511(3) . ?
C5 C4 1.406(3) . ?
C3 C2 1.350(3) . ?
C3 C12 1.509(3) . ?
C3 C4 1.471(3) . ?
C2 C10 1.485(3) . ?
C6 H6 0.9300 . ?
C6 C7 1.384(3) . ?
C1 H1 0.9800 . ?
C20 C21 1.394(3) . ?
C20 C25 1.392(3) . ?
C14 C15 1.391(3) . ?
C14 C19 1.399(3) . ?
C21 H21 0.9300 . ?
C21 C22 1.385(3) . ?
C15 H15 0.9300 . ?
C15 C16 1.383(3) . ?
C19 H19 0.9300 . ?
C19 C18 1.392(3) . ?
C4 C9 1.399(3) . ?
C25 H25 0.9300 . ?
C25 C24 1.378(3) . ?
C24 H24 0.9300 . ?
C24 C23 1.372(3) . ?
C23 H23 0.9300 . ?
C23 C22 1.385(3) . ?
C9 H9 0.9300 . ?
C9 C8 1.376(3) . ?
C22 H22 0.9300 . ?
C8 H8 0.9300 . ?
C8 C7 1.384(3) . ?
C18 H18 0.9300 . ?
C18 C17 1.378(3) . ?
C7 H7 0.9300 . ?
C16 H16 0.9300 . ?
C16 C17 1.384(3) . ?
C17 H17 0.9300 . ?
C11 H11A 0.9600 . ?
C11 H11B 0.9600 . ?
C11 H11C 0.9600 . ?
C13 H13A 0.9600 . ?
C13 H13B 0.9600 . ?
C13 H13C 0.9600 . ?

loop_
_geom_torsion_atom_site_label_1
_geom_torsion_atom_site_label_2
_geom_torsion_atom_site_label_3
_geom_torsion_atom_site_label_4
_geom_torsion
_geom_torsion_site_symmetry_1
_geom_torsion_site_symmetry_2
_geom_torsion_site_symmetry_3
_geom_torsion_site_symmetry_4
_geom_torsion_publ_flag
P1 C20 C21 C22 -176.49(19) . . . . ?
P1 C20 C25 C24 177.52(19) . . . . ?
P1 C14 C15 C16 171.7(2) . . . . ?
P1 C14 C19 C18 -172.40(19) . . . . ?
S1 C2 C10 O3 173.28(19) . . . . ?
S1 C2 C10 O2 -8.7(3) . . . . ?
O1 P1 C1 S1 -66.41(15) . . . . ?
O1 P1 C1 C5 58.55(18) . . . . ?
O1 P1 C20 C21 -179.21(19) . . . . ?
O1 P1 C20 C25 2.1(2) . . . . ?
O1 P1 C14 C15 165.2(2) . . . . ?
O1 P1 C14 C19 -20.3(2) . . . . ?
C5 C6 C7 C8 0.4(4) . . . . ?
C5 C4 C9 C8 0.7(4) . . . . ?
C3 C2 C10 O3 -10.6(4) . . . . ?
C3 C2 C10 O2 167.5(2) . . . . ?
C3 C4 C9 C8 -175.3(2) . . . . ?
C2 S1 C1 P1 75.43(13) . . . . ?
C2 S1 C1 C5 -48.14(17) . . . . ?
C2 C3 C12 O4 -93.4(3) . . . . ?
C2 C3 C12 O5 90.3(3) . . . . ?
C2 C3 C4 C5 -21.5(4) . . . . ?
C2 C3 C4 C9 154.3(2) . . . . ?
C6 C5 C1 P1 97.0(2) . . . . ?
C6 C5 C1 S1 -138.3(2) . . . . ?
C6 C5 C4 C3 175.0(2) . . . . ?
C6 C5 C4 C9 -0.9(3) . . . . ?
C1 P1 C20 C21 -55.1(2) . . . . ?
C1 P1 C20 C25 126.29(19) . . . . ?
C1 P1 C14 C15 38.4(2) . . . . ?
C1 P1 C14 C19 -147.20(18) . . . . ?
C1 S1 C2 C3 23.9(2) . . . . ?
C1 S1 C2 C10 -160.00(17) . . . . ?
C1 C5 C6 C7 -175.5(2) . . . . ?
C1 C5 C4 C3 -9.1(3) . . . . ?
C1 C5 C4 C9 175.0(2) . . . . ?
C20 P1 C1 S1 171.06(11) . . . . ?
C20 P1 C1 C5 -63.98(17) . . . . ?
C20 P1 C14 C15 -72.1(2) . . . . ?
C20 P1 C14 C19 102.36(19) . . . . ?
C20 C21 C22 C23 -0.9(4) . . . . ?
C20 C25 C24 C23 -1.0(4) . . . . ?
C14 P1 C1 S1 59.29(14) . . . . ?
C14 P1 C1 C5 -175.75(15) . . . . ?
C14 P1 C20 C21 57.8(2) . . . . ?
C14 P1 C20 C25 -120.88(19) . . . . ?
C14 C15 C16 C17 0.4(4) . . . . ?
C14 C19 C18 C17 0.2(4) . . . . ?
C12 C3 C2 S1 -171.52(18) . . . . ?
C12 C3 C2 C10 12.6(3) . . . . ?
C12 C3 C4 C5 158.8(2) . . . . ?
C12 C3 C4 C9 -25.4(3) . . . . ?
C21 C20 C25 C24 -1.2(4) . . . . ?
C15 C14 C19 C18 2.3(4) . . . . ?
C15 C16 C17 C18 2.2(4) . . . . ?
C19 C14 C15 C16 -2.6(4) . . . . ?
C19 C18 C17 C16 -2.5(4) . . . . ?
C4 C5 C6 C7 0.4(4) . . . . ?
C4 C5 C1 P1 -78.9(2) . . . . ?
C4 C5 C1 S1 45.8(3) . . . . ?
C4 C3 C2 S1 8.8(3) . . . . ?
C4 C3 C2 C10 -167.1(2) . . . . ?
C4 C3 C12 O4 86.3(3) . . . . ?
C4 C3 C12 O5 -90.0(3) . . . . ?
C4 C9 C8 C7 0.1(4) . . . . ?
C25 C20 C21 C22 2.1(3) . . . . ?
C25 C24 C23 C22 2.3(4) . . . . ?
C24 C23 C22 C21 -1.4(4) . . . . ?
C9 C8 C7 C6 -0.6(4) . . . . ?
C11 O2 C10 O3 2.5(3) . . . . ?
C11 O2 C10 C2 -175.5(2) . . . . ?
C13 O4 C12 O5 -9.9(3) . . . . ?
C13 O4 C12 C3 173.77(19) . . . . ?
